data_4108173
loop_
_publ_author_name
'Yao-Ting Wu'
'Davide Bandera'
'Roman Maag'
'Anthony Linden'
'Kim K. Baldridge'
'Jay S. Siegel'

_publ_section_title
;
 Multiethynyl Corannulenes: Synthesis, Structure, and Properties
;
_journal_name_full 'Journal of the American Chemical Society'
_journal_page_first 10729
_journal_page_last 10739
_journal_paper_doi 10.1021/ja802334n
_journal_volume 130
_journal_year 2008
_chemical_formula_moiety 'C38 H22'
_chemical_formula_sum 'C38 H22'
_chemical_formula_weight 478.56
_chemical_name_systematic
; 
 ? 
;
_space_group_IT_number 29
_symmetry_cell_setting orthorhombic
_symmetry_Int_Tables_number 29
_symmetry_space_group_name_Hall 'P 2c -2ac'
_symmetry_space_group_name_H-M 'P c a 21'
_atom_sites_solution_hydrogens geom
_atom_sites_solution_primary direct
_atom_sites_solution_secondary difmap
_audit_creation_date 05-03-24
_audit_creation_method SHELXL-97
_cell_angle_alpha 90.00
_cell_angle_beta 90.00
_cell_angle_gamma 90.00
_cell_formula_units_Z 4
_cell_length_a 15.4564(6)
_cell_length_b 22.1904(10)
_cell_length_c 7.4161(2)
_cell_measurement_reflns_used 2602
_cell_measurement_temperature 160(1)
_cell_measurement_theta_max 25.0
_cell_measurement_theta_min 2.0
_cell_volume 2543.60(17)
_computing_cell_refinement 'DENZO-SMN (Otwinowski & Minor, 1997)'
_computing_data_collection 'COLLECT (Nonius, 2000)'
_computing_data_reduction 'DENZO-SMN and SCALEPACK (Otwinowski & Minor, 1997)'
_computing_molecular_graphics 'ORTEPII (Johnson, 1976)'
_computing_publication_material 'SHELXL97 and PLATON (Spek, 2005)'
_computing_structure_refinement 'SHELXL97 (Sheldrick, 1997)'
_computing_structure_solution 'SHELXS97 (Sheldrick, 1997)'
_diffrn_ambient_temperature 160(1)
_diffrn_detector '65 mm CCD camera on \k goniostat'
_diffrn_detector_area_resol_mean 9
_diffrn_measured_fraction_theta_full 0.998
_diffrn_measured_fraction_theta_max 0.998
_diffrn_measurement_device_type 'Nonius KappaCCD area-detector diffractometer'
_diffrn_measurement_method '\f and \w scans with \k offsets'
_diffrn_radiation_monochromator 'horizontally mounted graphite crystal'
_diffrn_radiation_source 'Nonius FR590 sealed tube generator'
_diffrn_radiation_type 'Mo K\a'
_diffrn_radiation_wavelength 0.71073
_diffrn_reflns_av_R_equivalents 0.0880
_diffrn_reflns_av_sigmaI/netI 0.0481
_diffrn_reflns_limit_h_max 18
_diffrn_reflns_limit_h_min 0
_diffrn_reflns_limit_k_max 26
_diffrn_reflns_limit_k_min 0
_diffrn_reflns_limit_l_max 8
_diffrn_reflns_limit_l_min 0
_diffrn_reflns_number 31639
_diffrn_reflns_theta_full 25.02
_diffrn_reflns_theta_max 25.02
_diffrn_reflns_theta_min 2.64
_diffrn_standards_decay_% 0
_diffrn_standards_number 0
_exptl_absorpt_coefficient_mu 0.0708
_exptl_absorpt_correction_type none
_exptl_crystal_colour yellow
_exptl_crystal_density_diffrn 1.250
_exptl_crystal_description plate
_exptl_crystal_F_000 1000
_exptl_crystal_size_max 0.35
_exptl_crystal_size_mid 0.22
_exptl_crystal_size_min 0.02
_refine_diff_density_max 0.159
_refine_diff_density_min -0.138
_refine_diff_density_rms 0.037
_refine_ls_abs_structure_details 'Flack (1983)'
_refine_ls_abs_structure_Flack 10(10)
_refine_ls_extinction_coef 0.0093(14)
_refine_ls_extinction_expression Fc^*^=kFc[1+0.001xFc^2^\l^3^/sin(2\q)]^-1/4^
_refine_ls_extinction_method SHELXL
_refine_ls_goodness_of_fit_ref 1.044
_refine_ls_hydrogen_treatment constr
_refine_ls_matrix_type full
_refine_ls_number_parameters 346
_refine_ls_number_reflns 2446
_refine_ls_number_restraints 1
_refine_ls_restrained_S_all 1.044
_refine_ls_R_factor_all 0.0656
_refine_ls_R_factor_gt 0.0433
_refine_ls_shift/su_max 0.001
_refine_ls_shift/su_mean 0.000
_refine_ls_structure_factor_coef Fsqd
_refine_ls_weighting_details 'w=1/[\s^2^(Fo^2^)+(0.0616P)^2^+0.0189P] where P=(Fo^2^+2Fc^2^)/3'
_refine_ls_weighting_scheme calc
_refine_ls_wR_factor_gt 0.0947
_refine_ls_wR_factor_ref 0.1059
_reflns_number_gt 1931
_reflns_number_total 2448
_reflns_threshold_expression 'I > 2\s(I)'
_cod_data_source_file ja802334n-file001.cif
_cod_data_source_block SG0305
_cod_original_sg_symbol_H-M 'P c a 21 '
_cod_database_code 4108173

loop_
_symmetry_equiv_pos_as_xyz
'x, y, z'
'-x, -y, z+1/2'
'-x+1/2, y, z+1/2'
'x+1/2, -y, z'

loop_
_atom_site_label
_atom_site_type_symbol
_atom_site_fract_x
_atom_site_fract_y
_atom_site_fract_z
_atom_site_U_iso_or_equiv
_atom_site_adp_type
_atom_site_occupancy
_atom_site_symmetry_multiplicity
_atom_site_calc_flag
_atom_site_refinement_flags
C1 C 0.12432(18) 0.36916(13) 0.3534(4) 0.0361(7) Uani 1 1 d .
C2 C 0.07157(17) 0.31954(12) 0.3961(4) 0.0361(7) Uani 1 1 d .
C3 C 0.12322(17) 0.26720(13) 0.3887(4) 0.0355(7) Uani 1 1 d .
C4 C 0.20836(18) 0.28438(13) 0.3453(4) 0.0350(7) Uani 1 1 d .
C5 C 0.20948(17) 0.34745(13) 0.3229(4) 0.0344(7) Uani 1 1 d .
C6 C 0.02443(18) 0.43386(14) 0.4987(4) 0.0421(8) Uani 1 1 d .
H6 H 0.0051 0.4733 0.5280 0.050 Uiso 1 1 calc R
C7 C -0.02712(18) 0.38512(14) 0.5406(4) 0.0418(8) Uani 1 1 d .
H7 H -0.0813 0.3921 0.5973 0.050 Uiso 1 1 calc R
C8 C -0.00161(18) 0.32386(13) 0.5014(4) 0.0385(7) Uani 1 1 d .
C9 C -0.02939(19) 0.26733(14) 0.5800(4) 0.0430(8) Uani 1 1 d .
H9 H -0.0838 0.2655 0.6394 0.052 Uiso 1 1 calc R
C10 C 0.0208(2) 0.21610(14) 0.5711(4) 0.0431(8) Uani 1 1 d .
H10 H 0.0000 0.1801 0.6253 0.052 Uiso 1 1 calc R
C11 C 0.10416(19) 0.21532(13) 0.4821(4) 0.0403(8) Uani 1 1 d .
C12 C 0.17782(19) 0.17444(13) 0.5058(4) 0.0411(8) Uani 1 1 d .
C13 C 0.2630(2) 0.19257(12) 0.4687(4) 0.0400(8) Uani 1 1 d .
C14 C 0.28031(17) 0.25169(12) 0.3969(4) 0.0371(7) Uani 1 1 d .
C15 C 0.35890(18) 0.28600(14) 0.3959(4) 0.0408(7) Uani 1 1 d .
H15 H 0.4123 0.2654 0.4116 0.049 Uiso 1 1 calc R
C16 C 0.36009(18) 0.34772(14) 0.3728(4) 0.0407(8) Uani 1 1 d .
H16 H 0.4141 0.3681 0.3734 0.049 Uiso 1 1 calc R
C17 C 0.28199(17) 0.38223(13) 0.3481(4) 0.0359(7) Uani 1 1 d .
C18 C 0.26635(18) 0.44577(12) 0.3785(4) 0.0382(7) Uani 1 1 d .
C19 C 0.18189(18) 0.46711(13) 0.4051(4) 0.0375(7) Uani 1 1 d .
C20 C 0.10745(17) 0.42632(13) 0.4108(4) 0.0360(7) Uani 1 1 d .
C21 C 0.1616(2) 0.11582(15) 0.5777(4) 0.0435(8) Uani 1 1 d .
C22 C 0.1474(2) 0.06618(16) 0.6343(5) 0.0495(9) Uani 1 1 d .
C23 C 0.1353(2) 0.00717(15) 0.7125(5) 0.0525(9) Uani 1 1 d .
C24 C 0.0597(3) -0.02510(17) 0.6908(6) 0.0751(12) Uani 1 1 d .
H24 H 0.0132 -0.0087 0.6229 0.090 Uiso 1 1 calc R
C25 C 0.0520(3) -0.0816(2) 0.7686(9) 0.0930(16) Uani 1 1 d .
H25 H -0.0002 -0.1036 0.7545 0.112 Uiso 1 1 calc R
C26 C 0.1184(3) -0.10585(19) 0.8651(7) 0.0818(14) Uani 1 1 d .
H26 H 0.1124 -0.1448 0.9168 0.098 Uiso 1 1 calc R
C27 C 0.1924(3) -0.07493(17) 0.8873(7) 0.0777(12) Uani 1 1 d .
H27 H 0.2386 -0.0922 0.9540 0.093 Uiso 1 1 calc R
C28 C 0.2015(3) -0.01847(16) 0.8143(6) 0.0705(11) Uani 1 1 d .
H28 H 0.2536 0.0034 0.8334 0.085 Uiso 1 1 calc R
C29 C 0.3371(2) 0.15272(14) 0.5196(5) 0.0490(9) Uani 1 1 d .
H291 H 0.3633 0.1674 0.6317 0.073 Uiso 1 1 calc R
H292 H 0.3805 0.1532 0.4232 0.073 Uiso 1 1 calc R
H293 H 0.3162 0.1114 0.5372 0.073 Uiso 1 1 calc R
C30 C 0.34152(18) 0.48834(13) 0.3975(5) 0.0451(8) Uani 1 1 d .
H301 H 0.3264 0.5274 0.3442 0.068 Uiso 1 1 calc R
H302 H 0.3920 0.4716 0.3352 0.068 Uiso 1 1 calc R
H303 H 0.3551 0.4938 0.5256 0.068 Uiso 1 1 calc R
C31 C 0.16888(18) 0.53059(14) 0.4366(4) 0.0401(8) Uani 1 1 d .
C32 C 0.16224(18) 0.58385(15) 0.4571(4) 0.0418(8) Uani 1 1 d .
C33 C 0.15819(18) 0.64833(13) 0.4763(4) 0.0382(7) Uani 1 1 d .
C34 C 0.22499(18) 0.68434(13) 0.4099(5) 0.0455(8) Uani 1 1 d .
H34 H 0.2733 0.6664 0.3515 0.055 Uiso 1 1 calc R
C35 C 0.2207(2) 0.74584(14) 0.4290(5) 0.0511(9) Uani 1 1 d .
H35 H 0.2659 0.7702 0.3817 0.061 Uiso 1 1 calc R
C36 C 0.1518(2) 0.77287(14) 0.5160(5) 0.0473(8) Uani 1 1 d .
H36 H 0.1496 0.8154 0.5285 0.057 Uiso 1 1 calc R
C37 C 0.0861(2) 0.73744(14) 0.5848(5) 0.0465(8) Uani 1 1 d .
H37 H 0.0389 0.7557 0.6458 0.056 Uiso 1 1 calc R
C38 C 0.08869(18) 0.67536(13) 0.5651(4) 0.0410(8) Uani 1 1 d .
H38 H 0.0432 0.6512 0.6121 0.049 Uiso 1 1 calc R

loop_
_atom_site_aniso_label
_atom_site_aniso_U_11
_atom_site_aniso_U_22
_atom_site_aniso_U_33
_atom_site_aniso_U_23
_atom_site_aniso_U_13
_atom_site_aniso_U_12
C1 0.0350(16) 0.0464(19) 0.0269(16) -0.0020(14) -0.0060(13) -0.0004(14)
C2 0.0343(15) 0.0440(18) 0.0300(16) -0.0014(15) -0.0092(14) -0.0020(14)
C3 0.0367(17) 0.0425(17) 0.0274(16) -0.0038(14) -0.0079(14) -0.0021(13)
C4 0.0372(17) 0.0433(18) 0.0244(17) -0.0052(14) 0.0000(12) -0.0010(14)
C5 0.0345(17) 0.0438(18) 0.0249(15) -0.0008(14) -0.0033(12) -0.0012(14)
C6 0.0375(17) 0.049(2) 0.0392(18) 0.0030(15) -0.0060(15) 0.0055(14)
C7 0.0305(16) 0.055(2) 0.0402(19) -0.0016(16) -0.0043(14) 0.0031(14)
C8 0.0325(16) 0.0468(19) 0.0363(16) -0.0031(15) -0.0084(14) -0.0024(14)
C9 0.0376(17) 0.053(2) 0.0381(17) -0.0031(16) -0.0057(15) -0.0074(15)
C10 0.0466(18) 0.0443(19) 0.0383(17) -0.0003(15) -0.0043(16) -0.0109(15)
C11 0.0441(18) 0.0401(18) 0.0365(18) -0.0082(15) -0.0075(15) -0.0043(15)
C12 0.051(2) 0.0390(18) 0.0332(17) -0.0037(15) -0.0035(15) -0.0024(15)
C13 0.0467(18) 0.0413(18) 0.0320(17) -0.0056(15) 0.0005(14) 0.0046(14)
C14 0.0408(17) 0.0411(18) 0.0293(16) -0.0094(15) 0.0005(14) 0.0029(14)
C15 0.0328(16) 0.055(2) 0.0343(18) -0.0047(16) 0.0023(15) 0.0059(14)
C16 0.0340(16) 0.054(2) 0.0344(18) -0.0005(15) 0.0046(14) -0.0033(14)
C17 0.0371(17) 0.0454(18) 0.0252(17) 0.0026(13) 0.0042(13) -0.0029(14)
C18 0.0398(18) 0.0438(18) 0.0310(16) 0.0039(15) 0.0018(14) -0.0030(14)
C19 0.0451(18) 0.0389(17) 0.0286(16) 0.0032(14) -0.0051(14) 0.0008(13)
C20 0.0356(16) 0.0426(18) 0.0299(17) 0.0050(14) -0.0055(13) 0.0007(13)
C21 0.053(2) 0.041(2) 0.0365(18) -0.0084(16) -0.0083(15) 0.0027(15)
C22 0.054(2) 0.047(2) 0.047(2) -0.0060(18) 0.0005(16) -0.0017(16)
C23 0.065(2) 0.040(2) 0.052(2) -0.0066(17) 0.0111(18) -0.0052(17)
C24 0.066(3) 0.062(3) 0.097(3) 0.000(2) 0.005(2) -0.013(2)
C25 0.085(3) 0.062(3) 0.133(4) -0.001(3) 0.029(3) -0.028(3)
C26 0.107(4) 0.050(2) 0.088(3) 0.007(2) 0.038(3) -0.006(3)
C27 0.102(3) 0.052(2) 0.079(3) 0.013(2) 0.006(3) -0.002(2)
C28 0.084(3) 0.049(2) 0.078(3) 0.005(2) -0.008(2) -0.007(2)
C29 0.050(2) 0.052(2) 0.044(2) -0.0063(17) -0.0015(16) 0.0081(15)
C30 0.0421(18) 0.054(2) 0.0394(19) -0.0022(16) 0.0042(15) -0.0090(14)
C31 0.0414(17) 0.046(2) 0.0331(17) 0.0013(15) -0.0003(14) -0.0024(14)
C32 0.0422(18) 0.046(2) 0.0366(18) 0.0005(15) -0.0028(14) -0.0020(15)
C33 0.0395(18) 0.0426(18) 0.0324(17) -0.0009(14) -0.0030(14) -0.0001(14)
C34 0.0389(18) 0.052(2) 0.046(2) -0.0038(17) 0.0083(16) -0.0028(14)
C35 0.052(2) 0.053(2) 0.049(2) -0.0031(17) 0.0057(17) -0.0162(16)
C36 0.054(2) 0.0417(19) 0.046(2) -0.0026(16) 0.0018(17) -0.0088(16)
C37 0.0451(18) 0.051(2) 0.0429(19) -0.0095(16) -0.0015(16) 0.0001(16)
C38 0.0361(17) 0.047(2) 0.0398(18) 0.0000(15) 0.0011(14) -0.0035(14)

loop_
_atom_type_symbol
_atom_type_description
_atom_type_number_in_cell
_atom_type_scat_dispersion_real
_atom_type_scat_dispersion_imag
_atom_type_scat_source
C C 152 0.0033 0.0016
; International Tables for Crystallography (1992). 
Vol. C, Tables 4.2.6.8 and 6.1.1.4
;
H H 88 0.0000 0.0000
; International Tables for Crystallography (1992). 
Vol. C, Tables 4.2.6.8 and 6.1.1.4
;

loop_
_geom_angle_atom_site_label_1
_geom_angle_atom_site_label_2
_geom_angle_atom_site_label_3
_geom_angle
C20 C1 C2 123.2(3)
C20 C1 C5 122.9(3)
C2 C1 C5 107.9(2)
C8 C2 C1 123.3(3)
C8 C2 C3 123.0(3)
C1 C2 C3 107.9(3)
C11 C3 C4 122.8(3)
C11 C3 C2 123.3(3)
C4 C3 C2 108.4(3)
C14 C4 C3 123.2(3)
C14 C4 C5 123.0(3)
C3 C4 C5 107.9(2)
C17 C5 C4 123.5(3)
C17 C5 C1 123.0(3)
C4 C5 C1 107.9(2)
C7 C6 C20 121.5(3)
C7 C6 H6 119.2
C20 C6 H6 119.2
C6 C7 C8 122.3(3)
C6 C7 H7 118.8
C8 C7 H7 118.8
C2 C8 C7 113.8(3)
C2 C8 C9 114.3(3)
C7 C8 C9 130.8(3)
C10 C9 C8 121.9(3)
C10 C9 H9 119.0
C8 C9 H9 119.0
C9 C10 C11 122.2(3)
C9 C10 H10 118.9
C11 C10 H10 118.9
C3 C11 C10 114.2(3)
C3 C11 C12 114.3(3)
C10 C11 C12 130.1(3)
C13 C12 C21 119.9(3)
C13 C12 C11 121.8(3)
C21 C12 C11 118.2(3)
C12 C13 C14 120.5(3)
C12 C13 C29 120.0(3)
C14 C13 C29 119.3(3)
C4 C14 C15 113.7(3)
C4 C14 C13 115.5(3)
C15 C14 C13 130.0(3)
C16 C15 C14 122.6(3)
C16 C15 H15 118.7
C14 C15 H15 118.7
C15 C16 C17 122.1(3)
C15 C16 H16 118.9
C17 C16 H16 118.9
C5 C17 C16 113.7(3)
C5 C17 C18 115.6(2)
C16 C17 C18 129.6(3)
C19 C18 C17 120.4(2)
C19 C18 C30 119.6(3)
C17 C18 C30 119.8(2)
C18 C19 C31 118.8(3)
C18 C19 C20 121.8(3)
C31 C19 C20 119.3(3)
C1 C20 C6 114.7(3)
C1 C20 C19 114.6(3)
C6 C20 C19 129.6(3)
C22 C21 C12 178.5(4)
C21 C22 C23 175.7(4)
C24 C23 C28 118.2(3)
C24 C23 C22 122.3(4)
C28 C23 C22 119.5(3)
C23 C24 C25 119.6(4)
C23 C24 H24 120.2
C25 C24 H24 120.2
C26 C25 C24 120.8(4)
C26 C25 H25 119.6
C24 C25 H25 119.6
C27 C26 C25 120.2(4)
C27 C26 H26 119.9
C25 C26 H26 119.9
C26 C27 C28 120.3(4)
C26 C27 H27 119.8
C28 C27 H27 119.8
C27 C28 C23 120.8(4)
C27 C28 H28 119.6
C23 C28 H28 119.6
C13 C29 H291 109.5
C13 C29 H292 109.5
H291 C29 H292 109.5
C13 C29 H293 109.5
H291 C29 H293 109.5
H292 C29 H293 109.5
C18 C30 H301 109.5
C18 C30 H302 109.5
H301 C30 H302 109.5
C18 C30 H303 109.5
H301 C30 H303 109.5
H302 C30 H303 109.5
C32 C31 C19 176.3(3)
C31 C32 C33 177.1(3)
C38 C33 C34 119.4(3)
C38 C33 C32 120.5(3)
C34 C33 C32 120.1(3)
C35 C34 C33 119.8(3)
C35 C34 H34 120.1
C33 C34 H34 120.1
C34 C35 C36 121.1(3)
C34 C35 H35 119.5
C36 C35 H35 119.5
C37 C36 C35 119.5(3)
C37 C36 H36 120.3
C35 C36 H36 120.3
C36 C37 C38 120.4(3)
C36 C37 H37 119.8
C38 C37 H37 119.8
C37 C38 C33 119.9(3)
C37 C38 H38 120.0
C33 C38 H38 120.0

loop_
_geom_bond_atom_site_label_1
_geom_bond_atom_site_label_2
_geom_bond_distance
C1 C20 1.363(4)
C1 C2 1.406(4)
C1 C5 1.420(4)
C2 C8 1.378(4)
C2 C3 1.410(4)
C3 C11 1.376(4)
C3 C4 1.407(4)
C4 C14 1.382(4)
C4 C5 1.409(4)
C5 C17 1.373(4)
C6 C7 1.379(4)
C6 C20 1.449(4)
C6 H6 0.9500
C7 C8 1.445(4)
C7 H7 0.9500
C8 C9 1.448(4)
C9 C10 1.378(4)
C9 H9 0.9500
C10 C11 1.448(4)
C10 H10 0.9500
C11 C12 1.466(4)
C12 C13 1.404(5)
C12 C21 1.428(4)
C13 C14 1.441(4)
C13 C29 1.496(4)
C14 C15 1.434(4)
C15 C16 1.380(4)
C15 H15 0.9500
C16 C17 1.441(4)
C16 H16 0.9500
C17 C18 1.448(4)
C18 C19 1.403(4)
C18 C30 1.504(4)
C19 C31 1.442(4)
C19 C20 1.464(4)
C21 C22 1.199(4)
C22 C23 1.444(5)
C23 C24 1.380(5)
C23 C28 1.393(5)
C24 C25 1.384(6)
C24 H24 0.9500
C25 C26 1.361(6)
C25 H25 0.9500
C26 C27 1.344(6)
C26 H26 0.9500
C27 C28 1.372(5)
C27 H27 0.9500
C28 H28 0.9500
C29 H291 0.9800
C29 H292 0.9800
C29 H293 0.9800
C30 H301 0.9800
C30 H302 0.9800
C30 H303 0.9800
C31 C32 1.196(4)
C32 C33 1.439(4)
C33 C38 1.395(4)
C33 C34 1.395(4)
C34 C35 1.374(4)
C34 H34 0.9500
C35 C36 1.383(4)
C35 H35 0.9500
C36 C37 1.382(4)
C36 H36 0.9500
C37 C38 1.386(4)
C37 H37 0.9500
C38 H38 0.9500

loop_
_geom_torsion_atom_site_label_1
_geom_torsion_atom_site_label_2
_geom_torsion_atom_site_label_3
_geom_torsion_atom_site_label_4
_geom_torsion
C20 C1 C2 C8 -0.7(4)
C5 C1 C2 C8 152.6(3)
C20 C1 C2 C3 -154.4(3)
C5 C1 C2 C3 -1.2(3)
C8 C2 C3 C11 1.7(5)
C1 C2 C3 C11 155.5(3)
C8 C2 C3 C4 -152.6(3)
C1 C2 C3 C4 1.3(3)
C11 C3 C4 C14 -1.9(5)
C2 C3 C4 C14 152.5(3)
C11 C3 C4 C5 -155.3(3)
C2 C3 C4 C5 -0.9(3)
C14 C4 C5 C17 0.8(4)
C3 C4 C5 C17 154.2(3)
C14 C4 C5 C1 -153.3(3)
C3 C4 C5 C1 0.2(3)
C20 C1 C5 C17 -0.3(5)
C2 C1 C5 C17 -153.6(3)
C20 C1 C5 C4 154.0(3)
C2 C1 C5 C4 0.6(3)
C20 C6 C7 C8 0.5(5)
C1 C2 C8 C7 9.3(4)
C3 C2 C8 C7 159.2(3)
C1 C2 C8 C9 -159.8(3)
C3 C2 C8 C9 -9.9(4)
C6 C7 C8 C2 -9.1(4)
C6 C7 C8 C9 157.7(3)
C2 C8 C9 C10 9.2(4)
C7 C8 C9 C10 -157.6(3)
C8 C9 C10 C11 -0.3(5)
C4 C3 C11 C10 158.0(3)
C2 C3 C11 C10 7.4(4)
C4 C3 C11 C12 -9.9(4)
C2 C3 C11 C12 -160.5(3)
C9 C10 C11 C3 -7.9(4)
C9 C10 C11 C12 157.6(3)
C3 C11 C12 C13 12.2(4)
C10 C11 C12 C13 -153.3(3)
C3 C11 C12 C21 -171.1(3)
C10 C11 C12 C21 23.4(5)
C21 C12 C13 C14 -179.7(3)
C11 C12 C13 C14 -3.1(4)
C21 C12 C13 C29 -5.4(4)
C11 C12 C13 C29 171.2(3)
C3 C4 C14 C15 -159.4(3)
C5 C4 C14 C15 -10.0(4)
C3 C4 C14 C13 11.5(4)
C5 C4 C14 C13 160.9(3)
C12 C13 C14 C4 -8.7(4)
C29 C13 C14 C4 177.0(3)
C12 C13 C14 C15 160.4(3)
C29 C13 C14 C15 -13.9(5)
C4 C14 C15 C16 9.5(4)
C13 C14 C15 C16 -159.7(3)
C14 C15 C16 C17 0.0(5)
C4 C5 C17 C16 8.9(4)
C1 C5 C17 C16 159.1(3)
C4 C5 C17 C18 -160.3(3)
C1 C5 C17 C18 -10.0(4)
C15 C16 C17 C5 -9.1(4)
C15 C16 C17 C18 158.1(3)
C5 C17 C18 C19 8.5(4)
C16 C17 C18 C19 -158.5(3)
C5 C17 C18 C30 -176.7(3)
C16 C17 C18 C30 16.3(5)
C17 C18 C19 C31 179.5(3)
C30 C18 C19 C31 4.7(4)
C17 C18 C19 C20 2.6(4)
C30 C18 C19 C20 -172.2(3)
C2 C1 C20 C6 -8.2(4)
C5 C1 C20 C6 -157.5(3)
C2 C1 C20 C19 160.7(3)
C5 C1 C20 C19 11.3(4)
C7 C6 C20 C1 8.1(4)
C7 C6 C20 C19 -158.7(3)
C18 C19 C20 C1 -12.4(4)
C31 C19 C20 C1 170.7(3)
C18 C19 C20 C6 154.4(3)
C31 C19 C20 C6 -22.4(4)
C28 C23 C24 C25 -0.5(6)
C22 C23 C24 C25 179.8(4)
C23 C24 C25 C26 -0.5(7)
C24 C25 C26 C27 0.5(8)
C25 C26 C27 C28 0.5(7)
C26 C27 C28 C23 -1.5(7)
C24 C23 C28 C27 1.5(6)
C22 C23 C28 C27 -178.8(4)
C38 C33 C34 C35 -1.4(5)
C32 C33 C34 C35 -179.9(3)
C33 C34 C35 C36 1.1(5)
C34 C35 C36 C37 0.0(5)
C35 C36 C37 C38 -0.7(5)
C36 C37 C38 C33 0.3(5)
C34 C33 C38 C37 0.7(5)
C32 C33 C38 C37 179.2(3)

loop_
_cod_related_entry_id
_cod_related_entry_database
_cod_related_entry_code
1 ChemSpider 30660325
